data_4036803
loop_
_publ_author_name
'Kamimura, Akio'
'Moriyama, Takaaki'
'Ito, Yuji'
'Kawamoto, Takuji'
'Uno, Hidemitsu'

_publ_section_title
;
 Asymmetric Synthesis of Bicyclic Nitrocyclopropanes from Primary Nitro
 Compounds and Stereoselective Formation of
 Tetrahydro-2H-cyclopenta[b]furans via Ring Expansion/Cyclization
 Reaction.
;
_journal_issue 11
_journal_name_full 'The Journal of organic chemistry'
_journal_page_first 4664
_journal_page_last 4681
_journal_paper_doi 10.1021/acs.joc.6b00566
_journal_volume 81
_journal_year 2016
_chemical_absolute_configuration ad
_chemical_formula_moiety 'C17 H29 N O4 Si'
_chemical_formula_sum 'C17 H29 N O4 Si'
_chemical_formula_weight 339.51
_space_group_IT_number 19
_space_group_name_Hall 'P 2ac 2ab'
_space_group_name_H-M_alt 'P 21 21 21'
_symmetry_cell_setting orthorhombic
_symmetry_Int_Tables_number 19
_symmetry_space_group_name_Hall 'P 2ac 2ab'
_symmetry_space_group_name_H-M 'P 21 21 21'
_atom_sites_solution_hydrogens geom
_atom_sites_solution_primary direct
_atom_sites_solution_secondary difmap
_cell_angle_alpha 90.0000
_cell_angle_beta 90.0000
_cell_angle_gamma 90.0000
_cell_formula_units_Z 4
_cell_length_a 7.0168(16)
_cell_length_b 11.990(3)
_cell_length_c 22.723(6)
_cell_measurement_reflns_used 4490
_cell_measurement_temperature 100
_cell_measurement_theta_max 68.22
_cell_measurement_theta_min 3.89
_cell_volume 1911.7(8)
_computing_cell_refinement 'RAPID AUTO'
_computing_data_collection 'RAPID AUTO (Rigaku, ????)'
_computing_data_reduction 'RAPID AUTO'
_computing_molecular_graphics 'CrystalStructure 4.0'
_computing_publication_material 'CrystalStructure 4.0 (Rigaku, 2010)'
_computing_structure_refinement 'SHELXL97 (Sheldrick, 2008)'
_computing_structure_solution 'SIR2004 (Burla, et al., 2005)'
_diffrn_ambient_temperature 100
_diffrn_detector_area_resol_mean 10.000
_diffrn_measured_fraction_theta_full 1.000
_diffrn_measured_fraction_theta_max 0.999
_diffrn_measurement_device_type 'Rigaku R-AXIS RAPID'
_diffrn_measurement_method \w
_diffrn_radiation_type 'Cu K\a'
_diffrn_radiation_wavelength 1.54187
_diffrn_reflns_av_R_equivalents 0.1618
_diffrn_reflns_av_unetI/netI 0.1214
_diffrn_reflns_Laue_measured_fraction_full 1.000
_diffrn_reflns_Laue_measured_fraction_max 0.999
_diffrn_reflns_limit_h_max 8
_diffrn_reflns_limit_h_min -8
_diffrn_reflns_limit_k_max 14
_diffrn_reflns_limit_k_min -13
_diffrn_reflns_limit_l_max 26
_diffrn_reflns_limit_l_min -27
_diffrn_reflns_number 21091
_diffrn_reflns_point_group_measured_fraction_full 1.000
_diffrn_reflns_point_group_measured_fraction_max 0.998
_diffrn_reflns_theta_full 67.687
_diffrn_reflns_theta_max 68.249
_diffrn_reflns_theta_min 3.891
_exptl_absorpt_coefficient_mu 1.237
_exptl_absorpt_correction_T_max 0.964
_exptl_absorpt_correction_T_min 0.574
_exptl_absorpt_correction_type multi-scan
_exptl_absorpt_process_details 'ABSCOR (Rigaku, 1995)'
_exptl_crystal_colour colorless
_exptl_crystal_density_diffrn 1.179
_exptl_crystal_density_method 'not measured'
_exptl_crystal_description needle
_exptl_crystal_F_000 736.00
_exptl_crystal_size_max 0.250
_exptl_crystal_size_mid 0.060
_exptl_crystal_size_min 0.030
_refine_diff_density_max 0.330
_refine_diff_density_min -0.390
_refine_ls_abs_structure_details
;
 Flack x determined using 467 quotients [(I+)-(I-)]/[(I+)+(I-)]
 (Parsons, Flack and Wagner, Acta Cryst. B69 (2013) 249-259).
;
_refine_ls_abs_structure_Flack 0.19(6)
_refine_ls_extinction_method none
_refine_ls_goodness_of_fit_ref 1.039
_refine_ls_hydrogen_treatment constr
_refine_ls_number_parameters 212
_refine_ls_number_reflns 3497
_refine_ls_number_restraints 0
_refine_ls_restrained_S_all 1.039
_refine_ls_R_factor_all 0.1381
_refine_ls_R_factor_gt 0.0880
_refine_ls_shift/su_max 0.000
_refine_ls_shift/su_mean 0.000
_refine_ls_structure_factor_coef Fsqd
_refine_ls_weighting_details 'w = 1/[\s^2^(Fo^2^)+(0.0980P)^2^+0.0000P] where P=(Fo^2^+2Fc^2^)/3'
_refine_ls_weighting_scheme calc
_refine_ls_wR_factor_gt 0.2060
_refine_ls_wR_factor_ref 0.2481
_reflns_number_gt 1747
_reflns_number_total 3497
_reflns_threshold_expression F^2^>2.0\s(F^2^)
_cod_data_source_file jo6b00566_si_003.cif
_cod_data_source_block 20140915
_cod_database_code 4036803
_shelx_estimated_absorpt_t_min 0.748
_shelx_estimated_absorpt_t_max 0.964
_shelxl_version_number 2013-2

loop_
_symmetry_equiv_pos_site_id
_symmetry_equiv_pos_as_xyz
1 +X,+Y,+Z
2 1/2+X,1/2-Y,-Z
3 -X,1/2+Y,1/2-Z
4 1/2-X,-Y,1/2+Z

loop_
_atom_site_label
_atom_site_type_symbol
_atom_site_fract_x
_atom_site_fract_y
_atom_site_fract_z
_atom_site_U_iso_or_equiv
_atom_site_adp_type
_atom_site_occupancy
_atom_site_site_symmetry_order
_atom_site_calc_flag
_atom_site_refinement_flags_posn
_atom_site_refinement_flags_adp
Si1 Si 0.5283(3) 0.1751(2) 0.67646(12) 0.0803(8) Uani 1 1 d . .
O1 O 0.1818(7) 0.3123(5) 0.6575(2) 0.0741(15) Uani 1 1 d . .
O2 O 0.4794(7) 0.2704(5) 0.6249(2) 0.0715(16) Uani 1 1 d . .
O3 O 0.5772(9) 0.5072(5) 0.6320(3) 0.090(2) Uani 1 1 d . .
O4 O 0.6135(9) 0.4574(6) 0.5422(3) 0.101(2) Uani 1 1 d . .
N1 N 0.5142(11) 0.4702(6) 0.5865(4) 0.077(2) Uani 1 1 d . .
C1 C 0.3014(11) 0.3088(8) 0.6082(3) 0.067(2) Uani 1 1 d . .
C2 C 0.2184(12) 0.2430(8) 0.5586(4) 0.071(2) Uani 1 1 d . .
H2 H 0.1920 0.1654 0.5606 0.085 Uiso 1 1 calc R U
C3 C 0.1860(13) 0.3046(9) 0.5119(4) 0.081(3) Uani 1 1 d . .
H3 H 0.1364 0.2750 0.4763 0.097 Uiso 1 1 calc R U
C4 C 0.2343(15) 0.4259(8) 0.5197(4) 0.089(3) Uani 1 1 d . .
H4A H 0.1206 0.4733 0.5134 0.107 Uiso 1 1 calc R U
H4B H 0.3354 0.4490 0.4919 0.107 Uiso 1 1 calc R U
C5 C 0.3051(12) 0.4348(7) 0.5844(4) 0.071(2) Uani 1 1 d . .
C6 C 0.1858(12) 0.4990(8) 0.6280(3) 0.069(2) Uani 1 1 d . .
H6 H 0.2732 0.5236 0.6603 0.083 Uiso 1 1 calc R U
C7 C 0.0566(12) 0.4091(8) 0.6538(4) 0.072(2) Uani 1 1 d . .
H7 H -0.0498 0.3932 0.6257 0.087 Uiso 1 1 calc R U
C8 C 0.0871(12) 0.6055(8) 0.6036(4) 0.074(2) Uani 1 1 d . .
H8 H -0.0036 0.5813 0.5721 0.089 Uiso 1 1 calc R U
C9 C 0.2319(11) 0.6808(8) 0.5754(4) 0.073(2) Uani 1 1 d . .
H9A H 0.2992 0.6391 0.5440 0.088 Uiso 1 1 calc R U
H9B H 0.3274 0.7029 0.6052 0.088 Uiso 1 1 calc R U
C10 C 0.1412(15) 0.7873(9) 0.5485(4) 0.092(3) Uani 1 1 d . .
H10A H 0.2432 0.8364 0.5331 0.110 Uiso 1 1 calc R U
H10B H 0.0580 0.7660 0.5151 0.110 Uiso 1 1 calc R U
C11 C 0.0238(15) 0.8509(8) 0.5943(4) 0.092(3) Uani 1 1 d . .
H11A H 0.1094 0.8820 0.6248 0.110 Uiso 1 1 calc R U
H11B H -0.0436 0.9138 0.5752 0.110 Uiso 1 1 calc R U
C12 C -0.1191(13) 0.7737(9) 0.6225(5) 0.092(3) Uani 1 1 d . .
H12A H -0.2134 0.7504 0.5925 0.111 Uiso 1 1 calc R U
H12B H -0.1883 0.8148 0.6537 0.111 Uiso 1 1 calc R U
C13 C -0.0273(12) 0.6687(8) 0.6497(4) 0.080(2) Uani 1 1 d . .
H13A H 0.0575 0.6908 0.6825 0.096 Uiso 1 1 calc R U
H13B H -0.1281 0.6196 0.6657 0.096 Uiso 1 1 calc R U
C14 C -0.0228(15) 0.4228(9) 0.7151(4) 0.096(3) Uani 1 1 d . .
H14A H 0.0770 0.4516 0.7412 0.144 Uiso 1 1 calc R U
H14B H -0.0671 0.3504 0.7298 0.144 Uiso 1 1 calc R U
H14C H -0.1297 0.4754 0.7143 0.144 Uiso 1 1 calc R U
C15 C 0.7742(13) 0.1311(9) 0.6596(4) 0.095(3) Uani 1 1 d . .
H15A H 0.8424 0.1925 0.6405 0.142 Uiso 1 1 calc R U
H15B H 0.7712 0.0664 0.6332 0.142 Uiso 1 1 calc R U
H15C H 0.8397 0.1108 0.6962 0.142 Uiso 1 1 calc R U
C16 C 0.3685(15) 0.0549(8) 0.6689(6) 0.123(4) Uani 1 1 d . .
H16A H 0.3832 0.0224 0.6296 0.185 Uiso 1 1 calc R U
H16B H 0.2363 0.0791 0.6744 0.185 Uiso 1 1 calc R U
H16C H 0.4006 -0.0011 0.6987 0.185 Uiso 1 1 calc R U
C17 C 0.5068(15) 0.2364(12) 0.7506(4) 0.120(4) Uani 1 1 d . .
H17A H 0.3738 0.2572 0.7579 0.179 Uiso 1 1 calc R U
H17B H 0.5875 0.3029 0.7533 0.179 Uiso 1 1 calc R U
H17C H 0.5477 0.1817 0.7801 0.179 Uiso 1 1 calc R U

loop_
_atom_site_aniso_label
_atom_site_aniso_U_11
_atom_site_aniso_U_22
_atom_site_aniso_U_33
_atom_site_aniso_U_23
_atom_site_aniso_U_13
_atom_site_aniso_U_12
Si1 0.0588(13) 0.0857(17) 0.0965(18) 0.0154(14) 0.0021(13) 0.0001(13)
O1 0.056(3) 0.083(4) 0.083(4) 0.008(3) 0.008(3) -0.001(3)
O2 0.053(3) 0.072(4) 0.089(4) -0.002(3) 0.000(3) 0.004(3)
O3 0.061(4) 0.092(5) 0.118(5) -0.020(4) -0.006(4) -0.010(3)
O4 0.077(4) 0.098(5) 0.128(5) 0.006(4) 0.031(4) 0.012(4)
N1 0.060(5) 0.070(5) 0.101(6) 0.004(5) 0.006(4) -0.004(4)
C1 0.051(4) 0.079(6) 0.071(5) -0.005(5) 0.002(4) -0.005(5)
C2 0.063(5) 0.070(6) 0.081(6) 0.001(5) -0.004(5) -0.014(4)
C3 0.069(5) 0.084(7) 0.089(6) -0.014(6) -0.006(5) 0.002(5)
C4 0.094(7) 0.087(7) 0.086(6) 0.005(5) -0.012(6) 0.005(6)
C5 0.060(5) 0.075(6) 0.078(6) 0.009(5) -0.009(5) -0.006(5)
C6 0.055(4) 0.088(6) 0.064(5) 0.002(5) -0.002(4) 0.006(5)
C7 0.062(5) 0.084(6) 0.071(5) 0.008(5) -0.002(4) 0.006(5)
C8 0.060(5) 0.083(6) 0.079(5) 0.003(5) -0.003(4) 0.000(5)
C9 0.058(5) 0.081(6) 0.080(5) 0.001(5) 0.001(4) 0.013(5)
C10 0.081(6) 0.089(7) 0.106(7) 0.014(6) -0.004(5) 0.017(6)
C11 0.091(7) 0.078(6) 0.106(7) 0.001(6) 0.010(6) 0.016(6)
C12 0.064(5) 0.095(8) 0.118(8) -0.019(6) 0.000(6) 0.010(6)
C13 0.060(5) 0.090(6) 0.089(6) -0.008(5) 0.003(5) 0.005(5)
C14 0.090(7) 0.101(7) 0.098(7) 0.003(6) 0.035(6) 0.006(6)
C15 0.073(6) 0.097(7) 0.114(7) 0.029(6) -0.001(5) 0.014(5)
C16 0.084(7) 0.082(7) 0.204(12) 0.018(8) 0.001(8) -0.001(6)
C17 0.089(7) 0.192(13) 0.077(6) 0.017(6) 0.014(5) 0.029(9)

loop_
_atom_type_symbol
_atom_type_description
_atom_type_scat_dispersion_real
_atom_type_scat_dispersion_imag
_atom_type_scat_source
C C 0.0181 0.0091
;
International Tables for Crystallography
(1992, Vol. C, Tables 4.2.6.8 and 6.1.1.4)
;
H H 0.0000 0.0000
;
International Tables for Crystallography
(1992, Vol. C, Table 6.1.1.4)
;
O O 0.0492 0.0322
;
International Tables for Crystallography
(1992, Vol. C, Tables 4.2.6.8 and 6.1.1.4)
;
N N 0.0311 0.0180
;
International Tables for Crystallography
(1992, Vol. C, Tables 4.2.6.8 and 6.1.1.4)
;
Si Si 0.2541 0.3302
;
International Tables for Crystallography
(1992, Vol. C, Tables 4.2.6.8 and 6.1.1.4)
;

loop_
_geom_angle_atom_site_label_1
_geom_angle_atom_site_label_2
_geom_angle_atom_site_label_3
_geom_angle
_geom_angle_publ_flag
O2 Si1 C15 104.0(4) yes
O2 Si1 C16 110.3(5) yes
O2 Si1 C17 110.6(5) yes
C15 Si1 C16 109.1(5) yes
C15 Si1 C17 112.4(5) yes
C16 Si1 C17 110.4(6) yes
C1 O1 C7 109.7(7) yes
Si1 O2 C1 127.2(5) yes
O3 N1 O4 122.4(8) yes
O3 N1 C5 118.7(8) yes
O4 N1 C5 118.9(8) yes
O1 C1 O2 109.4(6) yes
O1 C1 C2 112.7(7) yes
O1 C1 C5 104.6(7) yes
O2 C1 C2 112.5(7) yes
O2 C1 C5 113.0(7) yes
C2 C1 C5 104.4(7) yes
C1 C2 C3 112.4(9) yes
C2 C3 C4 114.2(9) yes
C3 C4 C5 104.4(8) yes
N1 C5 C1 105.4(7) yes
N1 C5 C4 110.8(8) yes
N1 C5 C6 111.7(7) yes
C1 C5 C4 104.5(7) yes
C1 C5 C6 104.5(7) yes
C4 C5 C6 118.6(8) yes
C5 C6 C7 102.8(7) yes
C5 C6 C8 115.5(7) yes
C7 C6 C8 116.9(8) yes
O1 C7 C6 103.1(7) yes
O1 C7 C14 104.7(7) yes
C6 C7 C14 119.8(8) yes
C6 C8 C9 110.2(7) yes
C6 C8 C13 113.4(8) yes
C9 C8 C13 110.5(8) yes
C8 C9 C10 112.6(7) yes
C9 C10 C11 111.3(8) yes
C10 C11 C12 109.9(8) yes
C11 C12 C13 113.2(8) yes
C8 C13 C12 110.6(8) yes
C1 C2 H2 123.808 no
C3 C2 H2 123.832 no
C2 C3 H3 122.915 no
C4 C3 H3 122.908 no
C3 C4 H4A 110.866 no
C3 C4 H4B 110.870 no
C5 C4 H4A 110.861 no
C5 C4 H4B 110.858 no
H4A C4 H4B 108.907 no
C5 C6 H6 107.004 no
C7 C6 H6 107.000 no
C8 C6 H6 107.002 no
O1 C7 H7 109.550 no
C6 C7 H7 109.545 no
C14 C7 H7 109.545 no
C6 C8 H8 107.479 no
C9 C8 H8 107.499 no
C13 C8 H8 107.478 no
C8 C9 H9A 109.067 no
C8 C9 H9B 109.081 no
C10 C9 H9A 109.064 no
C10 C9 H9B 109.065 no
H9A C9 H9B 107.821 no
C9 C10 H10A 109.381 no
C9 C10 H10B 109.376 no
C11 C10 H10A 109.382 no
C11 C10 H10B 109.384 no
H10A C10 H10B 107.988 no
C10 C11 H11A 109.684 no
C10 C11 H11B 109.686 no
C12 C11 H11A 109.671 no
C12 C11 H11B 109.680 no
H11A C11 H11B 108.184 no
C11 C12 H12A 108.936 no
C11 C12 H12B 108.949 no
C13 C12 H12A 108.945 no
C13 C12 H12B 108.944 no
H12A C12 H12B 107.755 no
C8 C13 H13A 109.534 no
C8 C13 H13B 109.533 no
C12 C13 H13A 109.536 no
C12 C13 H13B 109.534 no
H13A C13 H13B 108.087 no
C7 C14 H14A 109.465 no
C7 C14 H14B 109.465 no
C7 C14 H14C 109.469 no
H14A C14 H14B 109.481 no
H14A C14 H14C 109.469 no
H14B C14 H14C 109.478 no
Si1 C15 H15A 109.470 no
Si1 C15 H15B 109.469 no
Si1 C15 H15C 109.476 no
H15A C15 H15B 109.469 no
H15A C15 H15C 109.478 no
H15B C15 H15C 109.466 no
Si1 C16 H16A 109.470 no
Si1 C16 H16B 109.472 no
Si1 C16 H16C 109.475 no
H16A C16 H16B 109.468 no
H16A C16 H16C 109.470 no
H16B C16 H16C 109.472 no
Si1 C17 H17A 109.463 no
Si1 C17 H17B 109.467 no
Si1 C17 H17C 109.470 no
H17A C17 H17B 109.477 no
H17A C17 H17C 109.471 no
H17B C17 H17C 109.480 no

loop_
_geom_bond_atom_site_label_1
_geom_bond_atom_site_label_2
_geom_bond_distance
_geom_bond_publ_flag
Si1 O2 1.673(6) yes
Si1 C15 1.845(10) yes
Si1 C16 1.835(11) yes
Si1 C17 1.845(11) yes
O1 C1 1.401(10) yes
O1 C7 1.458(11) yes
O2 C1 1.384(10) yes
O3 N1 1.209(12) yes
O4 N1 1.232(12) yes
N1 C5 1.529(12) yes
C1 C2 1.494(12) yes
C1 C5 1.604(13) yes
C2 C3 1.311(14) yes
C3 C4 1.505(15) yes
C4 C5 1.554(13) yes
C5 C6 1.509(12) yes
C6 C7 1.525(13) yes
C6 C8 1.556(13) yes
C7 C14 1.511(13) yes
C8 C9 1.502(13) yes
C8 C13 1.523(13) yes
C9 C10 1.552(14) yes
C10 C11 1.532(15) yes
C11 C12 1.508(15) yes
C12 C13 1.542(14) yes
C2 H2 0.950 no
C3 H3 0.950 no
C4 H4A 0.990 no
C4 H4B 0.990 no
C6 H6 1.000 no
C7 H7 1.000 no
C8 H8 1.000 no
C9 H9A 0.990 no
C9 H9B 0.990 no
C10 H10A 0.990 no
C10 H10B 0.990 no
C11 H11A 0.990 no
C11 H11B 0.990 no
C12 H12A 0.990 no
C12 H12B 0.990 no
C13 H13A 0.990 no
C13 H13B 0.990 no
C14 H14A 0.980 no
C14 H14B 0.980 no
C14 H14C 0.980 no
C15 H15A 0.980 no
C15 H15B 0.980 no
C15 H15C 0.980 no
C16 H16A 0.980 no
C16 H16B 0.980 no
C16 H16C 0.980 no
C17 H17A 0.980 no
C17 H17B 0.980 no
C17 H17C 0.980 no

loop_
_geom_contact_atom_site_label_1
_geom_contact_atom_site_label_2
_geom_contact_distance
_geom_contact_publ_flag
_geom_contact_site_symmetry_2
Si1 O1 2.967(6) no .
Si1 C2 3.545(9) no .
O1 N1 3.410(10) no .
O1 C3 3.310(12) no .
O1 C4 3.434(11) no .
O1 C16 3.363(12) no .
O1 C17 3.242(12) no .
O2 O3 2.925(9) no .
O2 O4 3.072(9) no .
O2 N1 2.561(10) no .
O2 C3 3.316(11) no .
O2 C4 3.484(11) no .
O2 C6 3.429(11) no .
O2 C7 3.464(10) no .
O3 C1 3.114(11) no .
O3 C6 2.750(11) no .
O3 C9 3.443(11) no .
O4 C1 3.196(11) no .
O4 C3 3.582(12) no .
O4 C4 2.736(13) no .
N1 C2 3.483(12) no .
N1 C3 3.481(13) no .
N1 C8 3.430(12) no .
N1 C9 3.219(12) no .
C1 C14 3.599(13) no .
C1 C16 3.376(14) no .
C2 C6 3.458(13) no .
C2 C7 3.152(13) no .
C2 C16 3.534(15) no .
C3 C6 3.521(14) no .
C3 C7 3.576(13) no .
C4 C7 3.297(13) no .
C4 C8 3.054(14) no .
C4 C9 3.307(14) no .
C5 C9 3.001(13) no .
C7 C13 3.169(14) no .
C8 C11 2.984(14) no .
C8 C14 3.438(14) no .
C9 C12 2.908(13) no .
C10 C13 2.951(14) no .
C13 C14 3.303(14) no .
O1 C15 3.592(12) no 1_455
O2 C3 3.545(11) no 2_556
O3 C7 3.597(11) no 1_655
O3 C13 3.407(11) no 1_655
O3 C14 3.532(12) no 1_655
O4 C2 3.401(12) no 2_556
O4 C3 3.412(13) no 2_556
C2 O4 3.401(12) no 2_456
C3 O2 3.545(11) no 2_456
C3 O4 3.412(13) no 2_456
C7 O3 3.597(11) no 1_455
C13 O3 3.407(11) no 1_455
C14 O3 3.532(12) no 1_455
C15 O1 3.592(12) no 1_655
Si1 H2 3.5372 no .
O1 H2 2.8203 no .
O1 H6 2.6142 no .
O1 H14A 2.6359 no .
O1 H14B 2.4400 no .
O1 H14C 3.2039 no .
O1 H16B 2.8480 no .
O1 H17A 2.7310 no .
O1 H17B 3.5856 no .
O2 H2 2.7903 no .
O2 H6 3.4577 no .
O2 H15A 2.7357 no .
O2 H15B 3.1951 no .
O2 H15C 3.5605 no .
O2 H16A 3.0521 no .
O2 H16B 3.0723 no .
O2 H17A 3.1169 no .
O2 H17B 3.0404 no .
O3 H6 2.2373 no .
O3 H9A 3.2096 no .
O3 H9B 2.9914 no .
O4 H4A 3.5254 no .
O4 H4B 2.2643 no .
O4 H9A 3.1003 no .
N1 H4A 3.2231 no .
N1 H4B 2.5015 no .
N1 H6 2.4667 no .
N1 H9A 2.7039 no .
N1 H9B 3.1125 no .
C1 H3 3.2388 no .
C1 H4A 3.1841 no .
C1 H4B 3.1408 no .
C1 H6 2.8412 no .
C1 H7 2.6933 no .
C1 H16A 3.5163 no .
C1 H16B 3.1716 no .
C1 H17A 3.4955 no .
C2 H4A 3.0246 no .
C2 H4B 3.0116 no .
C2 H7 3.0178 no .
C2 H16A 3.3082 no .
C2 H16B 3.2871 no .
C3 H7 3.2483 no .
C4 H2 3.2724 no .
C4 H6 3.4126 no .
C4 H7 3.1505 no .
C4 H8 2.7702 no .
C4 H9A 2.6546 no .
C5 H2 3.3691 no .
C5 H3 3.3320 no .
C5 H7 2.7074 no .
C5 H8 2.8026 no .
C5 H9A 2.6169 no .
C5 H9B 3.2539 no .
C6 H4A 2.6629 no .
C6 H4B 3.3213 no .
C6 H9A 2.6653 no .
C6 H9B 2.6900 no .
C6 H13A 2.7624 no .
C6 H13B 2.7711 no .
C6 H14A 2.7426 no .
C6 H14B 3.4152 no .
C6 H14C 2.9702 no .
C7 H4A 3.3118 no .
C7 H8 2.8070 no .
C7 H13A 3.4396 no .
C7 H13B 2.8503 no .
C8 H4A 2.6011 no .
C8 H7 2.7671 no .
C8 H10A 3.3800 no .
C8 H10B 2.7905 no .
C8 H11A 3.3537 no .
C8 H12A 2.7443 no .
C8 H12B 3.3661 no .
C8 H14C 3.3287 no .
C9 H4A 2.9634 no .
C9 H4B 3.4420 no .
C9 H6 2.7124 no .
C9 H11A 2.7968 no .
C9 H11B 3.3973 no .
C9 H12A 3.2582 no .
C9 H13A 2.7272 no .
C9 H13B 3.3371 no .
C10 H8 2.7243 no .
C10 H12A 2.7185 no .
C10 H12B 3.3428 no .
C10 H13A 3.3105 no .
C11 H8 3.2782 no .
C11 H9A 3.3901 no .
C11 H9B 2.7841 no .
C11 H13A 2.7856 no .
C11 H13B 3.3857 no .
C12 H8 2.7004 no .
C12 H9B 3.2699 no .
C12 H10A 3.3402 no .
C12 H10B 2.7412 no .
C13 H6 2.7445 no .
C13 H7 3.3523 no .
C13 H9A 3.3380 no .
C13 H9B 2.7173 no .
C13 H10B 3.3274 no .
C13 H11A 2.7887 no .
C13 H11B 3.3928 no .
C13 H14A 3.4126 no .
C13 H14C 2.8367 no .
C14 H6 2.7068 no .
C14 H13A 3.3452 no .
C14 H13B 2.7159 no .
C14 H17A 3.5540 no .
C15 H16A 3.1128 no .
C15 H16C 3.1898 no .
C15 H17B 3.2398 no .
C15 H17C 3.2239 no .
C16 H2 3.0575 no .
C16 H15B 2.9431 no .
C16 H15C 3.4299 no .
C16 H17A 3.1586 no .
C16 H17C 3.2055 no .
C17 H15A 3.4770 no .
C17 H15C 3.0427 no .
C17 H16B 3.1879 no .
C17 H16C 3.1718 no .
H2 H3 2.3567 no .
H2 H7 3.5388 no .
H2 H16A 2.6834 no .
H2 H16B 2.8021 no .
H3 H4A 2.5247 no .
H3 H4B 2.5351 no .
H4A H6 3.5569 no .
H4A H7 2.9775 no .
H4A H8 2.0536 no .
H4A H9A 2.4513 no .
H4A H10B 3.5373 no .
H4B H8 3.3909 no .
H4B H9A 2.5814 no .
H6 H7 2.8633 no .
H6 H8 2.8745 no .
H6 H9A 2.9890 no .
H6 H9B 2.5165 no .
H6 H13A 2.5619 no .
H6 H13B 3.0446 no .
H6 H14A 2.4543 no .
H6 H14B 3.5361 no .
H6 H14C 3.1355 no .
H7 H8 2.5833 no .
H7 H13B 2.9159 no .
H7 H14A 2.8591 no .
H7 H14B 2.4225 no .
H7 H14C 2.3104 no .
H8 H9A 2.3249 no .
H8 H9B 2.8441 no .
H8 H10B 2.6026 no .
H8 H12A 2.5490 no .
H8 H12B 3.5992 no .
H8 H13A 2.8631 no .
H8 H13B 2.3451 no .
H8 H14C 3.5819 no .
H9A H10A 2.4101 no .
H9A H10B 2.3686 no .
H9B H10A 2.3655 no .
H9B H10B 2.8879 no .
H9B H11A 2.6732 no .
H9B H13A 2.5867 no .
H10A H11A 2.3501 no .
H10A H11B 2.4129 no .
H10B H11A 2.8775 no .
H10B H11B 2.3471 no .
H10B H12A 2.6000 no .
H11A H12A 2.8562 no .
H11A H12B 2.3335 no .
H11A H13A 2.6657 no .
H11B H12A 2.3260 no .
H11B H12B 2.3719 no .
H12A H13A 2.8816 no .
H12A H13B 2.3633 no .
H12B H13A 2.3691 no .
H12B H13B 2.3933 no .
H13A H14A 3.1666 no .
H13A H14C 2.9862 no .
H13B H14A 3.0128 no .
H13B H14B 3.5664 no .
H13B H14C 2.0516 no .
H14A H17A 3.1481 no .
H14B H17A 3.3510 no .
H15A H17B 3.3948 no .
H15B H16A 2.7743 no .
H15B H16C 3.1040 no .
H15C H16C 3.3610 no .
H15C H17B 3.1817 no .
H15C H17C 2.9258 no .
H16B H17A 3.0153 no .
H16B H17C 3.4720 no .
H16C H17A 3.3821 no .
H16C H17C 3.0478 no .
O1 H15A 2.8082 no 1_455
O1 H15C 3.5171 no 1_455
O2 H3 2.6061 no 2_556
O3 H7 2.9562 no 1_655
O3 H8 3.3595 no 1_655
O3 H12A 3.3858 no 1_655
O3 H13B 2.5844 no 1_655
O3 H14C 2.8060 no 1_655
O3 H17C 3.0234 no 3_656
O4 H2 2.8170 no 2_556
O4 H3 2.8236 no 2_556
O4 H7 3.1257 no 1_655
O4 H8 3.1437 no 1_655
O4 H10A 3.1419 no 2_566
O4 H10B 3.5839 no 2_566
O4 H11B 3.2738 no 2_566
N1 H3 3.3783 no 2_556
N1 H7 3.3174 no 1_655
N1 H13B 3.5708 no 1_655
C1 H3 3.1967 no 2_556
C1 H15A 3.5859 no 1_455
C2 H3 3.0460 no 2_556
C2 H15A 3.2849 no 1_455
C3 H3 3.3122 no 2_556
C4 H11B 3.2820 no 2_566
C4 H15B 3.4856 no 2_456
C6 H17C 3.5578 no 3_656
C7 H15A 3.0160 no 1_455
C9 H10B 3.1414 no 2_566
C10 H9A 3.3092 no 2_466
C10 H10B 3.3238 no 2_566
C10 H12A 3.3924 no 2_566
C11 H4B 3.3669 no 2_466
C11 H9A 3.5176 no 2_466
C11 H15B 3.2555 no 1_465
C11 H16A 3.3510 no 1_565
C12 H17A 3.2576 no 3_556
C13 H14B 3.5625 no 3_556
C13 H17A 3.3829 no 3_556
C14 H12B 3.5712 no 3_546
C14 H15A 3.3766 no 1_455
C14 H15C 3.2854 no 3_656
C14 H16B 3.4724 no 3_556
C14 H16C 3.4192 no 3_556
C14 H17B 3.2085 no 1_455
C15 H3 3.4251 no 2_556
C15 H4B 3.5992 no 2_556
C15 H7 3.4635 no 1_655
C15 H11B 3.4792 no 1_645
C15 H14A 3.2865 no 3_646
C15 H14B 3.2709 no 1_655
C15 H16B 3.3189 no 1_655
C16 H11A 2.9337 no 1_545
C16 H14C 3.2803 no 3_546
C16 H17B 3.5133 no 3_646
C17 H9B 3.4986 no 3_646
C17 H12B 3.2559 no 3_546
C17 H13A 3.4578 no 3_646
C17 H13B 3.5543 no 3_546
C17 H14B 3.3215 no 1_655
C17 H16C 3.4127 no 3_656
H2 O4 2.8170 no 2_456
H2 H3 3.3070 no 2_556
H2 H4B 3.0928 no 2_456
H2 H11B 3.4565 no 1_545
H2 H15A 3.0686 no 1_455
H2 H15B 3.5843 no 1_455
H3 O2 2.6061 no 2_456
H3 O4 2.8236 no 2_456
H3 N1 3.3783 no 2_456
H3 C1 3.1967 no 2_456
H3 C2 3.0460 no 2_456
H3 C3 3.3122 no 2_456
H3 C15 3.4251 no 2_456
H3 H2 3.3070 no 2_456
H3 H4B 3.4931 no 2_456
H3 H15A 3.0453 no 2_456
H3 H15B 3.2697 no 2_456
H4A H11B 3.3811 no 2_566
H4A H15B 3.5264 no 2_456
H4B C11 3.3669 no 2_566
H4B C15 3.5992 no 2_456
H4B H2 3.0928 no 2_556
H4B H3 3.4931 no 2_556
H4B H11B 2.3977 no 2_566
H4B H15A 3.4534 no 2_456
H4B H15B 2.8837 no 2_456
H6 H15C 3.5162 no 3_656
H6 H17C 2.6478 no 3_656
H7 O3 2.9562 no 1_455
H7 O4 3.1257 no 1_455
H7 N1 3.3174 no 1_455
H7 C15 3.4635 no 1_455
H7 H15A 2.5445 no 1_455
H8 O3 3.3595 no 1_455
H8 O4 3.1437 no 1_455
H8 H10A 3.1383 no 2_466
H9A C10 3.3092 no 2_566
H9A C11 3.5176 no 2_566
H9A H10A 3.5858 no 2_566
H9A H10B 2.5286 no 2_566
H9A H11B 2.9914 no 2_566
H9A H12A 3.3742 no 2_566
H9B C17 3.4986 no 3_656
H9B H10B 3.1988 no 2_566
H9B H12A 3.2844 no 1_655
H9B H17B 3.4825 no 3_656
H9B H17C 2.7611 no 3_656
H10A O4 3.1419 no 2_466
H10A H8 3.1383 no 2_566
H10A H9A 3.5858 no 2_466
H10A H10B 2.7547 no 2_566
H10A H12A 3.0538 no 2_566
H10A H16A 3.2785 no 1_565
H10B O4 3.5839 no 2_466
H10B C9 3.1414 no 2_466
H10B C10 3.3238 no 2_466
H10B H9A 2.5286 no 2_466
H10B H9B 3.1988 no 2_466
H10B H10A 2.7547 no 2_466
H10B H10B 3.5954 no 2_466
H10B H10B 3.5954 no 2_566
H10B H12A 2.9309 no 2_566
H11A C16 2.9337 no 1_565
H11A H14A 3.4165 no 3_556
H11A H14B 3.3394 no 3_556
H11A H15B 3.2499 no 1_465
H11A H16A 2.5566 no 1_565
H11A H16B 2.7657 no 1_565
H11A H16C 2.9934 no 1_565
H11B O4 3.2738 no 2_466
H11B C4 3.2820 no 2_466
H11B C15 3.4792 no 1_465
H11B H2 3.4565 no 1_565
H11B H4A 3.3811 no 2_466
H11B H4B 2.3977 no 2_466
H11B H9A 2.9914 no 2_466
H11B H15B 2.6040 no 1_465
H11B H16A 3.4924 no 1_565
H11B H16B 3.5880 no 1_565
H12A O3 3.3858 no 1_455
H12A C10 3.3924 no 2_466
H12A H9A 3.3742 no 2_466
H12A H9B 3.2844 no 1_455
H12A H10A 3.0538 no 2_466
H12A H10B 2.9309 no 2_466
H12A H17A 3.5806 no 3_556
H12B C14 3.5712 no 3_556
H12B C17 3.2559 no 3_556
H12B H14A 3.0000 no 3_556
H12B H14B 3.2262 no 3_556
H12B H15B 3.0668 no 1_465
H12B H17A 2.4906 no 3_556
H12B H17B 3.5118 no 3_556
H12B H17C 3.3414 no 3_556
H13A C17 3.4578 no 3_656
H13A H14B 2.7650 no 3_556
H13A H15C 3.0074 no 3_656
H13A H17A 3.4095 no 3_556
H13A H17B 3.1847 no 3_656
H13A H17C 2.9003 no 3_656
H13B O3 2.5844 no 1_455
H13B N1 3.5708 no 1_455
H13B C17 3.5543 no 3_556
H13B H17A 2.9500 no 3_556
H13B H17C 3.2765 no 3_556
H14A C15 3.2865 no 3_656
H14A H11A 3.4165 no 3_546
H14A H12B 3.0000 no 3_546
H14A H15B 3.3429 no 3_656
H14A H15C 2.4520 no 3_656
H14A H16B 3.2940 no 3_556
H14B C13 3.5625 no 3_546
H14B C15 3.2709 no 1_455
H14B C17 3.3215 no 1_455
H14B H11A 3.3394 no 3_546
H14B H12B 3.2262 no 3_546
H14B H13A 2.7650 no 3_546
H14B H15A 2.8470 no 1_455
H14B H15C 3.0437 no 1_455
H14B H16C 3.3597 no 3_556
H14B H17B 2.5463 no 1_455
H14B H17C 3.5647 no 1_455
H14C O3 2.8060 no 1_455
H14C C16 3.2803 no 3_556
H14C H15C 3.3047 no 3_656
H14C H16B 2.9166 no 3_556
H14C H16C 2.7569 no 3_556
H14C H17B 2.9995 no 1_455
H15A O1 2.8082 no 1_655
H15A C1 3.5859 no 1_655
H15A C2 3.2849 no 1_655
H15A C7 3.0160 no 1_655
H15A C14 3.3766 no 1_655
H15A H2 3.0686 no 1_655
H15A H3 3.0453 no 2_556
H15A H4B 3.4534 no 2_556
H15A H7 2.5445 no 1_655
H15A H14B 2.8470 no 1_655
H15A H16B 3.1755 no 1_655
H15B C4 3.4856 no 2_556
H15B C11 3.2555 no 1_645
H15B H2 3.5843 no 1_655
H15B H3 3.2697 no 2_556
H15B H4A 3.5264 no 2_556
H15B H4B 2.8837 no 2_556
H15B H11A 3.2499 no 1_645
H15B H11B 2.6040 no 1_645
H15B H12B 3.0668 no 1_645
H15B H14A 3.3429 no 3_646
H15B H16B 3.3988 no 1_655
H15C O1 3.5171 no 1_655
H15C C14 3.2854 no 3_646
H15C H6 3.5162 no 3_646
H15C H13A 3.0074 no 3_646
H15C H14A 2.4520 no 3_646
H15C H14B 3.0437 no 1_655
H15C H14C 3.3047 no 3_646
H15C H16B 2.8520 no 1_655
H16A C11 3.3510 no 1_545
H16A H10A 3.2785 no 1_545
H16A H11A 2.5566 no 1_545
H16A H11B 3.4924 no 1_545
H16B C14 3.4724 no 3_546
H16B C15 3.3189 no 1_455
H16B H11A 2.7657 no 1_545
H16B H11B 3.5880 no 1_545
H16B H14A 3.2940 no 3_546
H16B H14C 2.9166 no 3_546
H16B H15A 3.1755 no 1_455
H16B H15B 3.3988 no 1_455
H16B H15C 2.8520 no 1_455
H16C C14 3.4192 no 3_546
H16C C17 3.4127 no 3_646
H16C H11A 2.9934 no 1_545
H16C H14B 3.3597 no 3_546
H16C H14C 2.7569 no 3_546
H16C H17A 3.4455 no 3_646
H16C H17B 2.5911 no 3_646
H17A C12 3.2576 no 3_546
H17A C13 3.3829 no 3_546
H17A H12A 3.5806 no 3_546
H17A H12B 2.4906 no 3_546
H17A H13A 3.4095 no 3_546
H17A H13B 2.9500 no 3_546
H17A H16C 3.4455 no 3_656
H17B C14 3.2085 no 1_655
H17B C16 3.5133 no 3_656
H17B H9B 3.4825 no 3_646
H17B H12B 3.5118 no 3_546
H17B H13A 3.1847 no 3_646
H17B H14B 2.5463 no 1_655
H17B H14C 2.9995 no 1_655
H17B H16C 2.5911 no 3_656
H17C O3 3.0234 no 3_646
H17C C6 3.5578 no 3_646
H17C H6 2.6478 no 3_646
H17C H9B 2.7611 no 3_646
H17C H12B 3.3414 no 3_546
H17C H13A 2.9003 no 3_646
H17C H13B 3.2765 no 3_546
H17C H14B 3.5647 no 1_655

loop_
_geom_torsion_atom_site_label_1
_geom_torsion_atom_site_label_2
_geom_torsion_atom_site_label_3
_geom_torsion_atom_site_label_4
_geom_torsion
_geom_torsion_publ_flag
C15 Si1 O2 C1 162.2(5) no
C16 Si1 O2 C1 45.4(7) no
C17 Si1 O2 C1 -77.0(6) no
C1 O1 C7 C6 -38.4(8) no
C1 O1 C7 C14 -164.4(6) no
C7 O1 C1 O2 143.3(7) no
C7 O1 C1 C2 -90.7(8) no
C7 O1 C1 C5 22.1(7) no
Si1 O2 C1 O1 34.7(9) no
Si1 O2 C1 C2 -91.3(7) no
Si1 O2 C1 C5 150.8(5) no
O3 N1 C5 C1 -85.6(9) no
O3 N1 C5 C4 161.9(7) no
O3 N1 C5 C6 27.3(10) no
O4 N1 C5 C1 92.6(9) no
O4 N1 C5 C4 -19.8(10) no
O4 N1 C5 C6 -154.5(7) no
O1 C1 C2 C3 116.4(8) no
O1 C1 C5 N1 120.6(6) no
O1 C1 C5 C4 -122.5(6) no
O1 C1 C5 C6 2.7(7) no
O2 C1 C2 C3 -119.4(8) no
O2 C1 C5 N1 1.8(8) no
O2 C1 C5 C4 118.6(7) no
O2 C1 C5 C6 -116.1(7) no
C2 C1 C5 N1 -120.8(6) no
C2 C1 C5 C4 -4.0(8) no
C2 C1 C5 C6 121.3(6) no
C5 C1 C2 C3 3.6(9) no
C1 C2 C3 C4 -1.6(11) no
C2 C3 C4 C5 -1.2(11) no
C3 C4 C5 N1 116.2(8) no
C3 C4 C5 C1 3.1(9) no
C3 C4 C5 C6 -112.6(8) no
N1 C5 C6 C7 -138.0(7) no
N1 C5 C6 C8 93.5(8) no
C1 C5 C6 C7 -24.5(8) no
C1 C5 C6 C8 -153.0(6) no
C4 C5 C6 C7 91.2(9) no
C4 C5 C6 C8 -37.3(11) no
C5 C6 C7 O1 37.7(8) no
C5 C6 C7 C14 153.4(7) no
C5 C6 C8 C9 -54.1(10) no
C5 C6 C8 C13 -178.6(7) no
C7 C6 C8 C9 -175.2(7) no
C7 C6 C8 C13 60.3(10) no
C8 C6 C7 O1 165.3(7) no
C8 C6 C7 C14 -79.0(9) no
C6 C8 C9 C10 178.4(6) no
C6 C8 C13 C12 179.4(7) no
C9 C8 C13 C12 55.1(9) no
C13 C8 C9 C10 -55.5(9) no
C8 C9 C10 C11 55.0(10) no
C9 C10 C11 C12 -53.3(10) no
C10 C11 C12 C13 55.2(11) no
C11 C12 C13 C8 -56.4(10) no
